data_2239480
loop_
_publ_author_name
'Choi, Hong Dae'
'Seo, Pil Ja'
'Lee, Uk'

_publ_section_title
;
 5-Bromo-2-methyl-3-(3-methylphenylsulfinyl)-1-benzofuran
;
_journal_coeditor_code SU2700
_journal_issue 3
_journal_name_full 'Acta Crystallographica Section E'
_journal_page_first o320
_journal_paper_doi 10.1107/S1600536814003365
_journal_volume 70
_journal_year 2014
_chemical_formula_iupac 'C16 H13 Br O2 S'
_chemical_formula_moiety 'C16 H13 Br O2 S'
_chemical_formula_sum 'C16 H13 Br O2 S'
_chemical_formula_weight 349.23
_chemical_name_systematic
;
5-Bromo-2-methyl-3-(3-methylphenylsulfinyl)-1-benzofuran
;
_space_group_IT_number 2
_symmetry_cell_setting triclinic
_symmetry_space_group_name_Hall '-P 1'
_symmetry_space_group_name_H-M 'P -1'
_atom_sites_solution_hydrogens difmap
_atom_sites_solution_primary direct
_atom_sites_solution_secondary difmap
_audit_creation_method 'form.cif (version 2.0)'
_cell_angle_alpha 106.9560(10)
_cell_angle_beta 90.4410(10)
_cell_angle_gamma 108.9000(10)
_cell_formula_units_Z 2
_cell_length_a 8.42090(10)
_cell_length_b 8.90420(10)
_cell_length_c 10.86280(10)
_cell_measurement_reflns_used 8553
_cell_measurement_temperature 173(2)
_cell_measurement_theta_max 28.39
_cell_measurement_theta_min 2.54
_cell_volume 732.383(15)
_computing_cell_refinement '<i>SAINT</i> (Bruker, 2009)'
_computing_data_collection '<i>APEX2</i> (Bruker, 2009)'
_computing_data_reduction '<i>SAINT</i> (Bruker, 2009)'
_computing_molecular_graphics
;
<i>ORTEP-3 for Windows</i>  (Farrugia, 2012)
and <i>DIAMOND</i> (Brandenburg, 1998)
;
_computing_publication_material '<i>SHELXL97</i> (Sheldrick, 2008)'
_computing_structure_refinement '<i>SHELXL97</i> (Sheldrick, 2008)'
_computing_structure_solution '<i>SHELXS97</i> (Sheldrick, 2008)'
_diffrn_ambient_temperature 173(2)
_diffrn_detector_area_resol_mean 10.0
_diffrn_measured_fraction_theta_full 0.998
_diffrn_measured_fraction_theta_max 0.998
_diffrn_measurement_device_type 'Bruker SMART APEXII CCD'
_diffrn_measurement_method '\f and \w scans'
_diffrn_radiation_monochromator 'graphite multilayer'
_diffrn_radiation_source 'rotating anode'
_diffrn_radiation_type MoK\a
_diffrn_radiation_wavelength 0.71073
_diffrn_reflns_av_R_equivalents 0.0342
_diffrn_reflns_av_sigmaI/netI 0.0278
_diffrn_reflns_limit_h_max 11
_diffrn_reflns_limit_h_min -11
_diffrn_reflns_limit_k_max 11
_diffrn_reflns_limit_k_min -11
_diffrn_reflns_limit_l_max 14
_diffrn_reflns_limit_l_min -14
_diffrn_reflns_number 13736
_diffrn_reflns_theta_full 28.39
_diffrn_reflns_theta_max 28.39
_diffrn_reflns_theta_min 1.97
_diffrn_standards_number 0
_exptl_absorpt_coefficient_mu 2.946
_exptl_absorpt_correction_T_max 0.7457
_exptl_absorpt_correction_T_min 0.3648
_exptl_absorpt_correction_type multi-scan
_exptl_absorpt_process_details '(<i>SADABS</i>; Bruker, 2009)'
_exptl_crystal_colour colourless
_exptl_crystal_density_diffrn 1.584
_exptl_crystal_density_method 'not measured'
_exptl_crystal_description Block
_exptl_crystal_F_000 352
_exptl_crystal_size_max 0.43
_exptl_crystal_size_mid 0.32
_exptl_crystal_size_min 0.09
_refine_diff_density_max 0.360
_refine_diff_density_min -0.536
_refine_ls_extinction_method none
_refine_ls_goodness_of_fit_ref 1.085
_refine_ls_hydrogen_treatment constr
_refine_ls_matrix_type full
_refine_ls_number_parameters 183
_refine_ls_number_reflns 3667
_refine_ls_number_restraints 0
_refine_ls_restrained_S_all 1.085
_refine_ls_R_factor_all 0.0269
_refine_ls_R_factor_gt 0.0245
_refine_ls_shift/su_max 0.001
_refine_ls_shift/su_mean 0.000
_refine_ls_structure_factor_coef Fsqd
_refine_ls_weighting_details 'calc w=1/[\s^2^(Fo^2^)+(0.0306P)^2^+0.2396P] where P=(Fo^2^+2Fc^2^)/3'
_refine_ls_weighting_scheme calc
_refine_ls_wR_factor_gt 0.0644
_refine_ls_wR_factor_ref 0.0656
_reflns_number_gt 3391
_reflns_number_total 3667
_reflns_threshold_expression I>2\s(I)
_cod_data_source_file su2700sup1.cif
_cod_data_source_block I
_cod_original_cell_volume 732.383(14)
_cod_database_code 2239480
_cod_database_fobs_code 2239480

loop_
_symmetry_equiv_pos_as_xyz
'x, y, z'
'-x, -y, -z'

loop_
_atom_site_type_symbol
_atom_site_label
_atom_site_fract_x
_atom_site_fract_y
_atom_site_fract_z
_atom_site_U_iso_or_equiv
_atom_site_adp_type
_atom_site_calc_flag
_atom_site_refinement_flags
_atom_site_occupancy
_atom_site_symmetry_multiplicity
Br Br1 0.04187(2) 0.75979(2) 0.479648(15) 0.03138(7) Uani d . 1 1
S S1 0.24413(5) 0.49344(5) 0.90916(4) 0.02597(9) Uani d . 1 1
O O1 0.23301(15) 0.94970(14) 1.04896(11) 0.0283(2) Uani d . 1 1
O O2 0.08675(15) 0.36872(15) 0.82700(13) 0.0339(3) Uani d . 1 1
C C1 0.23351(19) 0.69433(19) 0.93705(15) 0.0230(3) Uani d . 1 1
C C2 0.18550(18) 0.76541(18) 0.84534(14) 0.0209(3) Uani d . 1 1
C C3 0.14284(19) 0.71368(19) 0.71172(15) 0.0224(3) Uani d . 1 1
H H3 0.1423 0.6081 0.6579 0.027 Uiso calc R 1 1
C C4 0.10115(19) 0.82404(19) 0.66114(15) 0.0235(3) Uani d . 1 1
C C5 0.0980(2) 0.9788(2) 0.73792(17) 0.0271(3) Uani d . 1 1
H H5 0.0661 1.0488 0.6989 0.033 Uiso calc R 1 1
C C6 0.1413(2) 1.03082(19) 0.87084(17) 0.0273(3) Uani d . 1 1
H H6 0.1405 1.1358 0.9249 0.033 Uiso calc R 1 1
C C7 0.18532(19) 0.92194(19) 0.92009(15) 0.0234(3) Uani d . 1 1
C C8 0.2602(2) 0.8082(2) 1.05582(16) 0.0266(3) Uani d . 1 1
C C9 0.3152(3) 0.8114(3) 1.18646(17) 0.0384(4) Uani d . 1 1
H H9A 0.3161 0.7005 1.1833 0.058 Uiso calc R 1 1
H H9B 0.2369 0.8424 1.2469 0.058 Uiso calc R 1 1
H H9C 0.4291 0.8934 1.2159 0.058 Uiso calc R 1 1
C C10 0.40882(18) 0.50755(19) 0.80452(15) 0.0234(3) Uani d . 1 1
C C11 0.5604(2) 0.6403(2) 0.84122(18) 0.0317(3) Uani d . 1 1
H H11 0.5760 0.7300 0.9187 0.038 Uiso calc R 1 1
C C12 0.6883(2) 0.6386(2) 0.7623(2) 0.0384(4) Uani d . 1 1
H H12 0.7932 0.7281 0.7859 0.046 Uiso calc R 1 1
C C13 0.6648(2) 0.5077(2) 0.64917(19) 0.0345(4) Uani d . 1 1
H H13 0.7539 0.5090 0.5959 0.041 Uiso calc R 1 1
C C14 0.5133(2) 0.3745(2) 0.61235(17) 0.0289(3) Uani d . 1 1
C C15 0.3854(2) 0.3760(2) 0.69235(16) 0.0266(3) Uani d . 1 1
H H15 0.2810 0.2857 0.6697 0.032 Uiso calc R 1 1
C C16 0.4876(3) 0.2305(3) 0.4904(2) 0.0424(4) Uani d . 1 1
H H16A 0.5240 0.2737 0.4181 0.064 Uiso calc R 1 1
H H16B 0.3678 0.1614 0.4714 0.064 Uiso calc R 1 1
H H16C 0.5545 0.1629 0.5023 0.064 Uiso calc R 1 1

loop_
_atom_site_aniso_label
_atom_site_aniso_U_11
_atom_site_aniso_U_22
_atom_site_aniso_U_33
_atom_site_aniso_U_12
_atom_site_aniso_U_13
_atom_site_aniso_U_23
Br1 0.03812(10) 0.03427(10) 0.02629(9) 0.01357(7) 0.00008(6) 0.01480(7)
S1 0.02985(19) 0.02419(19) 0.0310(2) 0.01154(15) 0.00610(15) 0.01633(16)
O1 0.0335(6) 0.0250(6) 0.0242(6) 0.0104(5) 0.0017(4) 0.0042(5)
O2 0.0277(6) 0.0229(6) 0.0491(8) 0.0053(5) 0.0083(5) 0.0119(5)
C1 0.0248(7) 0.0231(7) 0.0238(7) 0.0085(6) 0.0040(5) 0.0107(6)
C2 0.0214(6) 0.0196(7) 0.0245(7) 0.0077(5) 0.0052(5) 0.0099(6)
C3 0.0259(7) 0.0199(7) 0.0233(7) 0.0092(5) 0.0032(5) 0.0079(6)
C4 0.0225(7) 0.0249(7) 0.0256(7) 0.0075(6) 0.0022(5) 0.0121(6)
C5 0.0260(7) 0.0227(7) 0.0373(9) 0.0088(6) 0.0034(6) 0.0156(7)
C6 0.0292(8) 0.0184(7) 0.0345(8) 0.0093(6) 0.0036(6) 0.0070(6)
C7 0.0241(7) 0.0212(7) 0.0237(7) 0.0069(5) 0.0031(5) 0.0063(6)
C8 0.0259(7) 0.0286(8) 0.0264(8) 0.0080(6) 0.0039(6) 0.0113(6)
C9 0.0439(10) 0.0467(11) 0.0243(8) 0.0141(8) -0.0007(7) 0.0124(8)
C10 0.0219(7) 0.0236(7) 0.0296(8) 0.0100(6) 0.0012(6) 0.0131(6)
C11 0.0277(8) 0.0259(8) 0.0368(9) 0.0069(6) 0.0001(7) 0.0057(7)
C12 0.0253(8) 0.0308(9) 0.0524(12) 0.0037(7) 0.0050(7) 0.0097(8)
C13 0.0293(8) 0.0335(9) 0.0450(10) 0.0131(7) 0.0123(7) 0.0157(8)
C14 0.0315(8) 0.0285(8) 0.0316(8) 0.0152(6) 0.0026(6) 0.0111(7)
C15 0.0245(7) 0.0225(7) 0.0338(8) 0.0081(6) -0.0015(6) 0.0103(6)
C16 0.0451(10) 0.0391(10) 0.0401(10) 0.0190(8) 0.0048(8) 0.0027(8)

loop_
_atom_type_symbol
_atom_type_description
_atom_type_scat_dispersion_real
_atom_type_scat_dispersion_imag
_atom_type_scat_source
C C 0.0033 0.0016 'International Tables Vol C Tables 4.2.6.8 and 6.1.1.4'
H H 0.0000 0.0000 'International Tables Vol C Tables 4.2.6.8 and 6.1.1.4'
O O 0.0106 0.0060 'International Tables Vol C Tables 4.2.6.8 and 6.1.1.4'
S S 0.1246 0.1234 'International Tables Vol C Tables 4.2.6.8 and 6.1.1.4'
Br Br -0.2901 2.4595 'International Tables Vol C Tables 4.2.6.8 and 6.1.1.4'

loop_
_geom_angle_atom_site_label_1
_geom_angle_atom_site_label_2
_geom_angle_atom_site_label_3
_geom_angle_site_symmetry_3
_geom_angle
C4 Br1 O2 2_566 175.63(5)
O2 S1 C1 . 108.56(7)
O2 S1 C10 . 106.16(7)
C1 S1 C10 . 98.49(7)
C8 O1 C7 . 106.43(12)
C8 C1 C2 . 107.45(14)
C8 C1 S1 . 123.80(12)
C2 C1 S1 . 128.62(12)
C3 C2 C7 . 119.50(13)
C3 C2 C1 . 135.70(14)
C7 C2 C1 . 104.80(13)
C4 C3 C2 . 116.72(14)
C4 C3 H3 . 121.6
C2 C3 H3 . 121.6
C3 C4 C5 . 122.96(15)
C3 C4 Br1 . 118.47(12)
C5 C4 Br1 . 118.57(11)
C6 C5 C4 . 120.40(14)
C6 C5 H5 . 119.8
C4 C5 H5 . 119.8
C7 C6 C5 . 116.32(14)
C7 C6 H6 . 121.8
C5 C6 H6 . 121.8
C6 C7 O1 . 125.57(14)
C6 C7 C2 . 124.08(15)
O1 C7 C2 . 110.35(13)
C1 C8 O1 . 110.95(14)
C1 C8 C9 . 133.31(16)
O1 C8 C9 . 115.71(15)
C8 C9 H9A . 109.5
C8 C9 H9B . 109.5
H9A C9 H9B . 109.5
C8 C9 H9C . 109.5
H9A C9 H9C . 109.5
H9B C9 H9C . 109.5
C15 C10 C11 . 121.21(15)
C15 C10 S1 . 118.01(12)
C11 C10 S1 . 120.56(13)
C12 C11 C10 . 118.38(17)
C12 C11 H11 . 120.8
C10 C11 H11 . 120.8
C11 C12 C13 . 120.62(16)
C11 C12 H12 . 119.7
C13 C12 H12 . 119.7
C12 C13 C14 . 121.11(17)
C12 C13 H13 . 119.4
C14 C13 H13 . 119.4
C13 C14 C15 . 118.14(16)
C13 C14 C16 . 121.43(17)
C15 C14 C16 . 120.43(16)
C10 C15 C14 . 120.54(15)
C10 C15 H15 . 119.7
C14 C15 H15 . 119.7
C14 C16 H16A . 109.5
C14 C16 H16B . 109.5
H16A C16 H16B . 109.5
C14 C16 H16C . 109.5
H16A C16 H16C . 109.5
H16B C16 H16C . 109.5

loop_
_geom_bond_atom_site_label_1
_geom_bond_atom_site_label_2
_geom_bond_site_symmetry_2
_geom_bond_distance
Br1 C4 . 1.8988(16)
Br1 O2 2_566 3.2399(14)
S1 O2 . 1.4954(13)
S1 C1 . 1.7571(16)
S1 C10 . 1.7960(16)
O1 C8 . 1.373(2)
O1 C7 . 1.3810(19)
C1 C8 . 1.352(2)
C1 C2 . 1.444(2)
C2 C3 . 1.394(2)
C2 C7 . 1.394(2)
C3 C4 . 1.388(2)
C3 H3 . 0.9500
C4 C5 . 1.396(2)
C5 C6 . 1.387(2)
C5 H5 . 0.9500
C6 C7 . 1.377(2)
C6 H6 . 0.9500
C8 C9 . 1.479(2)
C9 H9A . 0.9800
C9 H9B . 0.9800
C9 H9C . 0.9800
C10 C15 . 1.382(2)
C10 C11 . 1.387(2)
C11 C12 . 1.382(3)
C11 H11 . 0.9500
C12 C13 . 1.386(3)
C12 H12 . 0.9500
C13 C14 . 1.389(2)
C13 H13 . 0.9500
C14 C15 . 1.390(2)
C14 C16 . 1.507(3)
C15 H15 . 0.9500
C16 H16A . 0.9800
C16 H16B . 0.9800
C16 H16C . 0.9800

loop_
_geom_hbond_atom_site_label_D
_geom_hbond_atom_site_label_H
_geom_hbond_atom_site_label_A
_geom_hbond_site_symmetry_A
_geom_hbond_distance_DH
_geom_hbond_distance_HA
_geom_hbond_distance_DA
_geom_hbond_angle_DHA
C9 H9A Cg1 2_667 0.98 2.91 3.785(2) 150
C12 H12 Cg2 1_655 0.95 2.79 3.674(2) 154

loop_
_geom_torsion_atom_site_label_1
_geom_torsion_atom_site_label_2
_geom_torsion_atom_site_label_3
_geom_torsion_atom_site_label_4
_geom_torsion
O2 S1 C1 C8 129.11(14)
C10 S1 C1 C8 -120.59(14)
O2 S1 C1 C2 -46.22(16)
C10 S1 C1 C2 64.09(15)
C8 C1 C2 C3 179.77(17)
S1 C1 C2 C3 -4.3(3)
C8 C1 C2 C7 -0.75(17)
S1 C1 C2 C7 175.18(12)
C7 C2 C3 C4 -0.4(2)
C1 C2 C3 C4 179.07(16)
C2 C3 C4 C5 -1.1(2)
C2 C3 C4 Br1 -179.96(11)
C3 C4 C5 C6 1.5(2)
Br1 C4 C5 C6 -179.67(12)
C4 C5 C6 C7 -0.3(2)
C5 C6 C7 O1 179.71(14)
C5 C6 C7 C2 -1.2(2)
C8 O1 C7 C6 178.02(15)
C8 O1 C7 C2 -1.18(17)
C3 C2 C7 C6 1.6(2)
C1 C2 C7 C6 -178.02(15)
C3 C2 C7 O1 -179.22(13)
C1 C2 C7 O1 1.19(16)
C2 C1 C8 O1 0.05(18)
S1 C1 C8 O1 -176.13(11)
C2 C1 C8 C9 -178.18(18)
S1 C1 C8 C9 5.6(3)
C7 O1 C8 C1 0.68(17)
C7 O1 C8 C9 179.25(14)
O2 S1 C10 C15 -21.27(13)
C1 S1 C10 C15 -133.50(12)
O2 S1 C10 C11 164.08(13)
C1 S1 C10 C11 51.85(14)
C15 C10 C11 C12 0.3(3)
S1 C10 C11 C12 174.82(14)
C10 C11 C12 C13 0.2(3)
C11 C12 C13 C14 -0.4(3)
C12 C13 C14 C15 -0.1(3)
C12 C13 C14 C16 -179.16(18)
C11 C10 C15 C14 -0.8(2)
S1 C10 C15 C14 -175.41(12)
C13 C14 C15 C10 0.6(2)
C16 C14 C15 C10 179.75(15)
